data_4333449
loop_
_publ_author_name
'Wang, Jun-Jieh'
'Holm, R. H.'

_publ_section_title
;
 Silylation, Sulfidation, and Benzene-1,2-dithiolate Complexation
 Reactions of Oxo- and Oxosulfidomolybdates(VI) and -Tungstates(VI)
;
_journal_issue 26
_journal_name_full 'Inorganic Chemistry'
_journal_page_first 11156
_journal_page_last 11164
_journal_paper_doi 10.1021/ic701294y
_journal_volume 46
_journal_year 2007
_chemical_formula_moiety '(C8 H20 N 1+), (C16 H19 Mo O4 Si 1-), C H2 Cl2'
_chemical_formula_sum 'C25 H41 Cl2 Mo N O4 Si'
_chemical_formula_weight 614.52
_chemical_name_systematic
; 
 ? 
;
_space_group_IT_number 2
_symmetry_cell_setting triclinic
_symmetry_Int_Tables_number 2
_symmetry_space_group_name_Hall '-P 1'
_symmetry_space_group_name_H-M 'P -1'
_atom_sites_solution_hydrogens geom
_atom_sites_solution_primary direct
_atom_sites_solution_secondary difmap
_audit_creation_method SHELXL-97
_cell_angle_alpha 107.21(3)
_cell_angle_beta 103.20(3)
_cell_angle_gamma 93.31(3)
_cell_formula_units_Z 2
_cell_length_a 9.830(2)
_cell_length_b 10.660(2)
_cell_length_c 15.920(3)
_cell_measurement_temperature 193(2)
_cell_volume 1537.3(6)
_computing_cell_refinement 'SMART (Bruker, 2001)'
_computing_data_collection 'SMART (Bruker, 2001)'
_computing_data_reduction 'SAINT (Bruker, 2003)'
_computing_molecular_graphics 'SHELXTL (Bruker, 2000)'
_computing_publication_material 'SHELXTL (Bruker, 2000)'
_computing_structure_refinement 'SHELXL-97 (Sheldrick, 1997)'
_computing_structure_solution 'SHELXS-97 (Sheldrick, 1990)'
_diffrn_ambient_temperature 193(2)
_diffrn_measured_fraction_theta_full 0.982
_diffrn_measured_fraction_theta_max 0.982
_diffrn_measurement_device_type 'Bruker Smart APEX CCD'
_diffrn_measurement_method '\w scans, 0.3\% rotations'
_diffrn_radiation_monochromator graphite
_diffrn_radiation_source 'normal-focus sealed tube'
_diffrn_radiation_type MoK\a
_diffrn_radiation_wavelength 0.71073
_diffrn_reflns_av_R_equivalents 0.0150
_diffrn_reflns_av_sigmaI/netI 0.0289
_diffrn_reflns_limit_h_max 8
_diffrn_reflns_limit_h_min -12
_diffrn_reflns_limit_k_max 13
_diffrn_reflns_limit_k_min -12
_diffrn_reflns_limit_l_max 20
_diffrn_reflns_limit_l_min -16
_diffrn_reflns_number 11584
_diffrn_reflns_theta_full 27.90
_diffrn_reflns_theta_max 27.90
_diffrn_reflns_theta_min 1.39
_diffrn_standards_decay_% 0
_exptl_absorpt_coefficient_mu 0.667
_exptl_absorpt_correction_T_max 0.8781
_exptl_absorpt_correction_T_min 0.8148
_exptl_absorpt_correction_type multi-scan
_exptl_absorpt_process_details 'SADABS (Sheldrick, 2002)'
_exptl_crystal_colour colorless
_exptl_crystal_density_diffrn 1.328
_exptl_crystal_density_method 'not measured'
_exptl_crystal_description plate
_exptl_crystal_F_000 640
_exptl_crystal_size_max 0.32
_exptl_crystal_size_mid 0.22
_exptl_crystal_size_min 0.20
_refine_diff_density_max 0.676
_refine_diff_density_min -0.512
_refine_diff_density_rms 0.064
_refine_ls_extinction_method none
_refine_ls_goodness_of_fit_ref 1.042
_refine_ls_hydrogen_treatment constr
_refine_ls_matrix_type full
_refine_ls_number_parameters 314
_refine_ls_number_reflns 7201
_refine_ls_number_restraints 0
_refine_ls_restrained_S_all 1.042
_refine_ls_R_factor_all 0.0349
_refine_ls_R_factor_gt 0.0310
_refine_ls_shift/su_max 0.005
_refine_ls_shift/su_mean 0.000
_refine_ls_structure_factor_coef Fsqd
_refine_ls_weighting_details 'calc w=1/[\s^2^(Fo^2^)+(0.0513P)^2^+0.2833P] where P=(Fo^2^+2Fc^2^)/3'
_refine_ls_weighting_scheme calc
_refine_ls_wR_factor_gt 0.0833
_refine_ls_wR_factor_ref 0.0856
_reflns_number_gt 6485
_reflns_number_total 7201
_reflns_threshold_expression I>2\s(I)
_cod_data_source_file ic701294ysup1.cif
_cod_data_source_block 1d
_cod_original_cell_volume 1537.3(5)
_cod_original_sg_symbol_H-M P-1
_cod_database_code 4333449

loop_
_symmetry_equiv_pos_as_xyz
'x, y, z'
'-x, -y, -z'

loop_
_atom_site_label
_atom_site_type_symbol
_atom_site_fract_x
_atom_site_fract_y
_atom_site_fract_z
_atom_site_U_iso_or_equiv
_atom_site_adp_type
_atom_site_occupancy
_atom_site_symmetry_multiplicity
_atom_site_calc_flag
_atom_site_refinement_flags
Mo1 Mo 0.795758(15) 0.773972(14) 0.597126(9) 0.03069(6) Uani 1 1 d .
O1 O 0.63410(16) 0.81572(16) 0.55479(11) 0.0520(4) Uani 1 1 d .
O2 O 0.82599(16) 0.63515(13) 0.51902(10) 0.0447(3) Uani 1 1 d .
O3 O 0.92515(16) 0.90274(14) 0.61554(11) 0.0457(3) Uani 1 1 d .
O4 O 0.7993(2) 0.7364(2) 0.70548(11) 0.0645(5) Uani 1 1 d .
Si1 Si 0.78586(6) 0.72570(6) 0.80285(3) 0.03855(12) Uani 1 1 d .
C1 C 0.7296(3) 0.8840(2) 0.86771(15) 0.0519(5) Uani 1 1 d .
C2 C 0.5895(3) 0.9057(3) 0.8124(2) 0.0744(8) Uani 1 1 d .
H2A H 0.5650 0.9920 0.8434 0.112 Uiso 1 1 calc R
H2B H 0.5155 0.8355 0.8064 0.112 Uiso 1 1 calc R
H2C H 0.5980 0.9034 0.7518 0.112 Uiso 1 1 calc R
C3 C 0.7151(4) 0.8812(3) 0.9602(2) 0.0821(9) Uani 1 1 d .
H3A H 0.8057 0.8690 0.9960 0.123 Uiso 1 1 calc R
H3B H 0.6434 0.8077 0.9520 0.123 Uiso 1 1 calc R
H3C H 0.6868 0.9650 0.9922 0.123 Uiso 1 1 calc R
C4 C 0.8414(4) 1.0001(3) 0.8806(3) 0.0867(10) Uani 1 1 d .
H4A H 0.8477 1.0044 0.8209 0.130 Uiso 1 1 calc R
H4B H 0.9332 0.9865 0.9141 0.130 Uiso 1 1 calc R
H4C H 0.8146 1.0832 0.9149 0.130 Uiso 1 1 calc R
C5 C 0.6444(2) 0.5847(2) 0.77875(14) 0.0431(4) Uani 1 1 d .
C6 C 0.5452(2) 0.5420(2) 0.69482(15) 0.0498(5) Uani 1 1 d .
H6 H 0.5548 0.5812 0.6497 0.060 Uiso 1 1 calc R
C7 C 0.4325(3) 0.4439(3) 0.67504(19) 0.0653(7) Uani 1 1 d .
H7 H 0.3664 0.4172 0.6171 0.078 Uiso 1 1 calc R
C8 C 0.4165(3) 0.3859(3) 0.7384(2) 0.0738(8) Uani 1 1 d .
H8 H 0.3401 0.3182 0.7247 0.089 Uiso 1 1 calc R
C9 C 0.5114(4) 0.4257(3) 0.8221(3) 0.0867(10) Uani 1 1 d .
H9 H 0.5002 0.3862 0.8667 0.104 Uiso 1 1 calc R
C10 C 0.6242(3) 0.5240(3) 0.8419(2) 0.0728(8) Uani 1 1 d .
H10 H 0.6892 0.5502 0.9002 0.087 Uiso 1 1 calc R
C11 C 0.9645(2) 0.6981(2) 0.86194(14) 0.0432(4) Uani 1 1 d .
C12 C 0.9907(3) 0.6590(2) 0.93975(17) 0.0562(6) Uani 1 1 d .
H12 H 0.9150 0.6455 0.9654 0.067 Uiso 1 1 calc R
C13 C 1.1253(3) 0.6394(3) 0.9806(2) 0.0738(8) Uani 1 1 d .
H13 H 1.1406 0.6138 1.0340 0.089 Uiso 1 1 calc R
C14 C 1.2357(3) 0.6568(3) 0.9444(2) 0.0814(9) Uani 1 1 d .
H14 H 1.3270 0.6406 0.9712 0.098 Uiso 1 1 calc R
C15 C 1.2136(3) 0.6975(4) 0.8695(3) 0.0901(11) Uani 1 1 d .
H15 H 1.2905 0.7122 0.8451 0.108 Uiso 1 1 calc R
C16 C 1.0795(3) 0.7180(3) 0.82824(18) 0.0662(7) Uani 1 1 d .
H16 H 1.0664 0.7461 0.7760 0.079 Uiso 1 1 calc R
N1 N 0.21860(16) 0.77438(14) 0.46962(10) 0.0323(3) Uani 1 1 d .
C17 C 0.0653(2) 0.7226(2) 0.41941(15) 0.0411(4) Uani 1 1 d .
H17A H 0.0096 0.7310 0.4649 0.049 Uiso 1 1 calc R
H17B H 0.0304 0.7798 0.3824 0.049 Uiso 1 1 calc R
C18 C 0.0379(3) 0.5808(2) 0.35786(18) 0.0579(6) Uani 1 1 d .
H18A H 0.0861 0.5723 0.3093 0.087 Uiso 1 1 calc R
H18B H -0.0637 0.5548 0.3310 0.087 Uiso 1 1 calc R
H18C H 0.0736 0.5230 0.3933 0.087 Uiso 1 1 calc R
C19 C 0.2218(2) 0.91901(17) 0.52197(13) 0.0380(4) Uani 1 1 d .
H19A H 0.1882 0.9664 0.4779 0.046 Uiso 1 1 calc R
H19B H 0.1545 0.9252 0.5603 0.046 Uiso 1 1 calc R
C20 C 0.3639(2) 0.9891(2) 0.58196(15) 0.0479(5) Uani 1 1 d .
H20A H 0.3939 0.9495 0.6303 0.072 Uiso 1 1 calc R
H20B H 0.3574 1.0832 0.6092 0.072 Uiso 1 1 calc R
H20C H 0.4328 0.9803 0.5454 0.072 Uiso 1 1 calc R
C21 C 0.3123(2) 0.75843(19) 0.40444(14) 0.0385(4) Uani 1 1 d .
H21A H 0.4105 0.7941 0.4403 0.046 Uiso 1 1 calc R
H21B H 0.3101 0.6626 0.3737 0.046 Uiso 1 1 calc R
C22 C 0.2735(3) 0.8254(2) 0.33241(15) 0.0484(5) Uani 1 1 d .
H22A H 0.1767 0.7907 0.2959 0.073 Uiso 1 1 calc R
H22B H 0.3382 0.8078 0.2930 0.073 Uiso 1 1 calc R
H22C H 0.2805 0.9212 0.3617 0.073 Uiso 1 1 calc R
C23 C 0.2761(2) 0.69694(19) 0.53335(14) 0.0388(4) Uani 1 1 d .
H23A H 0.2711 0.6032 0.4965 0.047 Uiso 1 1 calc R
H23B H 0.3769 0.7317 0.5627 0.047 Uiso 1 1 calc R
C24 C 0.2013(2) 0.7016(2) 0.60678(16) 0.0482(5) Uani 1 1 d .
H24A H 0.2056 0.7939 0.6441 0.072 Uiso 1 1 calc R
H24B H 0.2471 0.6514 0.6452 0.072 Uiso 1 1 calc R
H24C H 0.1025 0.6626 0.5788 0.072 Uiso 1 1 calc R
C1S C 0.8782(4) 0.8850(4) 0.1995(2) 0.0832(9) Uani 1 1 d .
H1S1 H 0.9378 0.9255 0.2624 0.100 Uiso 1 1 calc R
H1S2 H 0.9181 0.9235 0.1594 0.100 Uiso 1 1 calc R
Cl1S Cl 0.88371(10) 0.71436(9) 0.16573(6) 0.0846(2) Uani 1 1 d .
Cl2S Cl 0.70865(11) 0.92439(10) 0.19540(6) 0.0930(3) Uani 1 1 d .

loop_
_atom_site_aniso_label
_atom_site_aniso_U_11
_atom_site_aniso_U_22
_atom_site_aniso_U_33
_atom_site_aniso_U_23
_atom_site_aniso_U_13
_atom_site_aniso_U_12
Mo1 0.03031(9) 0.03257(9) 0.03031(9) 0.01308(6) 0.00581(6) 0.00458(6)
O1 0.0348(8) 0.0587(9) 0.0620(9) 0.0230(8) 0.0048(7) 0.0140(7)
O2 0.0495(8) 0.0351(7) 0.0462(8) 0.0081(6) 0.0124(6) 0.0059(6)
O3 0.0400(8) 0.0358(7) 0.0584(9) 0.0128(6) 0.0109(7) 0.0002(6)
O4 0.0755(13) 0.0867(13) 0.0415(9) 0.0335(9) 0.0183(8) 0.0093(10)
Si1 0.0423(3) 0.0432(3) 0.0292(2) 0.0138(2) 0.0056(2) 0.0006(2)
C1 0.0538(13) 0.0468(12) 0.0480(12) 0.0119(9) 0.0039(10) 0.0062(10)
C2 0.0616(17) 0.0675(17) 0.088(2) 0.0219(15) 0.0064(15) 0.0231(14)
C3 0.111(3) 0.081(2) 0.0534(15) 0.0093(14) 0.0303(16) 0.0295(19)
C4 0.079(2) 0.0463(14) 0.113(3) 0.0144(15) 0.0013(18) -0.0071(14)
C5 0.0392(10) 0.0418(10) 0.0434(11) 0.0118(8) 0.0038(8) 0.0030(8)
C6 0.0441(12) 0.0493(12) 0.0451(11) 0.0041(9) 0.0040(9) 0.0088(9)
C7 0.0415(12) 0.0564(14) 0.0689(16) -0.0102(12) -0.0023(11) 0.0062(11)
C8 0.0506(15) 0.0511(14) 0.106(2) 0.0177(15) 0.0063(15) -0.0060(11)
C9 0.070(2) 0.086(2) 0.109(3) 0.057(2) 0.0059(18) -0.0189(16)
C10 0.0607(16) 0.0813(19) 0.0724(17) 0.0438(15) -0.0094(13) -0.0182(14)
C11 0.0419(11) 0.0400(10) 0.0417(10) 0.0086(8) 0.0058(8) 0.0008(8)
C12 0.0503(13) 0.0508(13) 0.0652(15) 0.0271(11) 0.0003(11) 0.0018(10)
C13 0.0694(19) 0.0575(15) 0.0839(19) 0.0321(14) -0.0136(15) 0.0086(13)
C14 0.0507(16) 0.076(2) 0.096(2) 0.0117(17) -0.0050(15) 0.0173(14)
C15 0.0447(15) 0.119(3) 0.089(2) 0.007(2) 0.0183(15) 0.0036(17)
C16 0.0468(13) 0.091(2) 0.0527(14) 0.0151(13) 0.0108(11) -0.0030(13)
N1 0.0307(7) 0.0287(7) 0.0420(8) 0.0154(6) 0.0116(6) 0.0075(6)
C17 0.0314(9) 0.0447(10) 0.0527(11) 0.0245(9) 0.0089(8) 0.0058(8)
C18 0.0520(13) 0.0442(12) 0.0686(15) 0.0195(11) -0.0002(11) -0.0072(10)
C19 0.0483(11) 0.0297(8) 0.0442(10) 0.0159(7) 0.0203(9) 0.0135(8)
C20 0.0573(13) 0.0373(10) 0.0477(11) 0.0090(8) 0.0184(10) -0.0004(9)
C21 0.0368(10) 0.0360(9) 0.0444(10) 0.0102(8) 0.0166(8) 0.0078(7)
C22 0.0518(13) 0.0523(12) 0.0489(12) 0.0201(10) 0.0222(10) 0.0092(10)
C23 0.0375(10) 0.0330(9) 0.0517(11) 0.0217(8) 0.0104(8) 0.0095(7)
C24 0.0489(12) 0.0509(12) 0.0575(13) 0.0325(10) 0.0169(10) 0.0115(10)
C1S 0.069(2) 0.089(2) 0.0735(19) 0.0115(16) 0.0053(15) -0.0028(16)
Cl1S 0.0846(5) 0.0907(5) 0.0731(5) 0.0174(4) 0.0181(4) 0.0259(4)
Cl2S 0.0938(6) 0.1048(6) 0.0898(6) 0.0288(5) 0.0386(5) 0.0374(5)

loop_
_atom_type_symbol
_atom_type_description
_atom_type_scat_dispersion_real
_atom_type_scat_dispersion_imag
_atom_type_scat_source
C C 0.0033 0.0016 'International Tables Vol C Tables 4.2.6.8 and 6.1.1.4'
H H 0.0000 0.0000 'International Tables Vol C Tables 4.2.6.8 and 6.1.1.4'
N N 0.0061 0.0033 'International Tables Vol C Tables 4.2.6.8 and 6.1.1.4'
O O 0.0106 0.0060 'International Tables Vol C Tables 4.2.6.8 and 6.1.1.4'
Si Si 0.0817 0.0704 'International Tables Vol C Tables 4.2.6.8 and 6.1.1.4'
Cl Cl 0.1484 0.1585 'International Tables Vol C Tables 4.2.6.8 and 6.1.1.4'
Mo Mo -1.6832 0.6857 'International Tables Vol C Tables 4.2.6.8 and 6.1.1.4'

loop_
_geom_angle_atom_site_label_1
_geom_angle_atom_site_label_2
_geom_angle_atom_site_label_3
_geom_angle
O1 Mo1 O2 109.25(8)
O1 Mo1 O3 109.26(8)
O2 Mo1 O3 108.84(8)
O1 Mo1 O4 110.14(9)
O2 Mo1 O4 108.67(8)
O3 Mo1 O4 110.66(8)
Si1 O4 Mo1 169.77(13)
O4 Si1 C5 107.17(10)
O4 Si1 C11 106.09(10)
C5 Si1 C11 113.33(10)
O4 Si1 C1 108.63(11)
C5 Si1 C1 108.92(11)
C11 Si1 C1 112.43(10)
C3 C1 C2 109.7(2)
C3 C1 C4 109.5(2)
C2 C1 C4 108.1(2)
C3 C1 Si1 111.61(19)
C2 C1 Si1 109.61(17)
C4 C1 Si1 108.3(2)
C10 C5 C6 116.3(2)
C10 C5 Si1 124.33(18)
C6 C5 Si1 119.25(18)
C7 C6 C5 122.0(2)
C8 C7 C6 120.2(2)
C7 C8 C9 119.6(3)
C8 C9 C10 120.2(3)
C5 C10 C9 121.8(3)
C16 C11 C12 116.7(2)
C16 C11 Si1 119.48(18)
C12 C11 Si1 123.87(18)
C13 C12 C11 121.4(3)
C14 C13 C12 120.4(3)
C15 C14 C13 119.3(3)
C14 C15 C16 120.8(3)
C11 C16 C15 121.4(3)
C19 N1 C21 111.23(14)
C19 N1 C17 106.05(15)
C21 N1 C17 111.61(15)
C19 N1 C23 111.16(15)
C21 N1 C23 105.65(14)
C17 N1 C23 111.25(14)
C18 C17 N1 115.31(18)
C20 C19 N1 115.25(16)
C22 C21 N1 115.47(16)
C24 C23 N1 115.34(16)
Cl2S C1S Cl1S 112.70(19)

loop_
_geom_bond_atom_site_label_1
_geom_bond_atom_site_label_2
_geom_bond_distance
Mo1 O1 1.7168(15)
Mo1 O2 1.7190(15)
Mo1 O3 1.7256(15)
Mo1 O4 1.8760(15)
O4 Si1 1.6217(16)
Si1 C5 1.875(2)
Si1 C11 1.877(2)
Si1 C1 1.886(2)
C1 C3 1.520(4)
C1 C2 1.527(4)
C1 C4 1.540(4)
C5 C10 1.389(3)
C5 C6 1.392(3)
C6 C7 1.390(4)
C7 C8 1.362(4)
C8 C9 1.370(5)
C9 C10 1.391(4)
C11 C16 1.389(3)
C11 C12 1.395(3)
C12 C13 1.391(4)
C13 C14 1.368(5)
C14 C15 1.363(5)
C15 C16 1.392(4)
N1 C19 1.515(2)
N1 C21 1.518(2)
N1 C17 1.519(2)
N1 C23 1.523(2)
C17 C18 1.508(3)
C19 C20 1.507(3)
C21 C22 1.512(3)
C23 C24 1.508(3)
C1S Cl2S 1.733(4)
C1S Cl1S 1.746(4)

loop_
_geom_torsion_atom_site_label_1
_geom_torsion_atom_site_label_2
_geom_torsion_atom_site_label_3
_geom_torsion_atom_site_label_4
_geom_torsion
O1 Mo1 O4 Si1 -38.2(7)
O2 Mo1 O4 Si1 -157.8(7)
O3 Mo1 O4 Si1 82.7(7)
Mo1 O4 Si1 C5 100.9(7)
Mo1 O4 Si1 C11 -137.7(7)
Mo1 O4 Si1 C1 -16.6(7)
O4 Si1 C1 C3 -179.9(2)
C5 Si1 C1 C3 63.7(2)
C11 Si1 C1 C3 -62.8(2)
O4 Si1 C1 C2 58.4(2)
C5 Si1 C1 C2 -58.0(2)
C11 Si1 C1 C2 175.50(19)
O4 Si1 C1 C4 -59.3(2)
C5 Si1 C1 C4 -175.75(18)
C11 Si1 C1 C4 57.8(2)
O4 Si1 C5 C10 164.0(2)
C11 Si1 C5 C10 47.3(3)
C1 Si1 C5 C10 -78.6(2)
O4 Si1 C5 C6 -20.9(2)
C11 Si1 C5 C6 -137.57(18)
C1 Si1 C5 C6 96.5(2)
C10 C5 C6 C7 -0.2(4)
Si1 C5 C6 C7 -175.74(18)
C5 C6 C7 C8 -0.2(4)
C6 C7 C8 C9 0.6(5)
C7 C8 C9 C10 -0.6(6)
C6 C5 C10 C9 0.2(4)
Si1 C5 C10 C9 175.5(3)
C8 C9 C10 C5 0.2(6)
O4 Si1 C11 C16 13.1(2)
C5 Si1 C11 C16 130.4(2)
C1 Si1 C11 C16 -105.5(2)
O4 Si1 C11 C12 -167.46(19)
C5 Si1 C11 C12 -50.1(2)
C1 Si1 C11 C12 73.9(2)
C16 C11 C12 C13 -0.8(4)
Si1 C11 C12 C13 179.7(2)
C11 C12 C13 C14 -0.7(4)
C12 C13 C14 C15 2.0(5)
C13 C14 C15 C16 -1.8(5)
C12 C11 C16 C15 1.1(4)
Si1 C11 C16 C15 -179.4(2)
C14 C15 C16 C11 0.2(5)
C19 N1 C17 C18 176.65(18)
C21 N1 C17 C18 55.4(2)
C23 N1 C17 C18 -62.4(2)
C21 N1 C19 C20 -62.0(2)
C17 N1 C19 C20 176.44(16)
C23 N1 C19 C20 55.4(2)
C19 N1 C21 C22 -60.4(2)
C17 N1 C21 C22 57.8(2)
C23 N1 C21 C22 178.82(17)
C19 N1 C23 C24 57.6(2)
C21 N1 C23 C24 178.34(17)
C17 N1 C23 C24 -60.4(2)
